data_7104715
loop_
_publ_author_name
'Cheon, Young Eun'
'Park, Jungeun'
'Suh, Myunghyun Paik'

_publ_section_title
;
 Selective gas adsorption in a magnesium-based metal-organic framework.
;
_journal_issue 36
_journal_name_full 'Chemical communications (Cambridge, England)'
_journal_page_first 5436
_journal_page_last 5438
_journal_paper_doi 10.1039/b910228k
_journal_volume 34
_journal_year 2009
_chemical_formula_moiety 'C40 H28 Mg N2 O10 '
_chemical_formula_sum 'C40 H28 Mg N2 O10'
_chemical_formula_weight 720.95
_chemical_name_systematic
;
?
;
_space_group_IT_number 74
_symmetry_cell_setting orthorhombic
_symmetry_space_group_name_Hall '-I 2b 2'
_symmetry_space_group_name_H-M 'I m m a'
_atom_sites_solution_hydrogens geom
_atom_sites_solution_primary direct
_atom_sites_solution_secondary difmap
_audit_creation_method SHELXL-97
_cell_angle_alpha 90.00
_cell_angle_beta 90.00
_cell_angle_gamma 90.00
_cell_formula_units_Z 8
_cell_length_a 25.16(2)
_cell_length_b 36.592(18)
_cell_length_c 15.7272(18)
_cell_measurement_reflns_used 13074
_cell_measurement_temperature 298(2)
_cell_measurement_theta_max 25.028
_cell_measurement_theta_min 2.910
_cell_volume 14479(14)
_computing_cell_refinement 'HKL Scalepack (Otwinowski & Minor 1997)'
_computing_data_collection 'Collect (Bruker AXS BV, 1997-2004)'
_computing_data_reduction 'HKL Denzo and Scalepack (Otwinowski & Minor 1997)'
_computing_molecular_graphics 'Ortep-3 for Windows (Farrugia, 1997)'
_computing_publication_material 'WinGX publication routines (Farrugia, 1999)'
_computing_structure_refinement 'SHELXL-97 (Sheldrick, 1997)'
_computing_structure_solution 'SHELXS-86 (Sheldrick, 1986)'
_diffrn_ambient_temperature 298(2)
_diffrn_measured_fraction_theta_full 0.936
_diffrn_measured_fraction_theta_max 0.912
_diffrn_radiation_monochromator graphite
_diffrn_radiation_source 'fine-focus sealed tube'
_diffrn_radiation_type MoK\a
_diffrn_radiation_wavelength 0.71073
_diffrn_reflns_av_R_equivalents 0.1586
_diffrn_reflns_av_sigmaI/netI 0.2033
_diffrn_reflns_limit_h_max 29
_diffrn_reflns_limit_h_min -29
_diffrn_reflns_limit_k_max 41
_diffrn_reflns_limit_k_min -41
_diffrn_reflns_limit_l_max 18
_diffrn_reflns_limit_l_min -15
_diffrn_reflns_number 31218
_diffrn_reflns_theta_full 25.00
_diffrn_reflns_theta_max 25.25
_diffrn_reflns_theta_min 2.97
_exptl_absorpt_coefficient_mu 0.056
_exptl_absorpt_correction_type none
_exptl_crystal_colour yellow
_exptl_crystal_density_diffrn 0.661
_exptl_crystal_density_method 'not measured'
_exptl_crystal_description plate
_exptl_crystal_F_000 2992
_exptl_crystal_size_max 0.1
_exptl_crystal_size_mid 0.1
_exptl_crystal_size_min 0.1
_platon_squeeze_details
;
;
_refine_diff_density_max 1.284
_refine_diff_density_min -0.288
_refine_diff_density_rms 0.066
_refine_ls_extinction_method none
_refine_ls_goodness_of_fit_ref 0.879
_refine_ls_hydrogen_treatment constr
_refine_ls_matrix_type full
_refine_ls_number_parameters 244
_refine_ls_number_reflns 6243
_refine_ls_number_restraints 0
_refine_ls_restrained_S_all 0.879
_refine_ls_R_factor_all 0.2456
_refine_ls_R_factor_gt 0.1109
_refine_ls_shift/su_max 0.000
_refine_ls_shift/su_mean 0.000
_refine_ls_structure_factor_coef Fsqd
_refine_ls_weighting_details 'calc w=1/[\s^2^(Fo^2^)+(0.1660P)^2^+0.0000P] where P=(Fo^2^+2Fc^2^)/3'
_refine_ls_weighting_scheme calc
_refine_ls_wR_factor_gt 0.2728
_refine_ls_wR_factor_ref 0.3181
_reflns_number_gt 2126
_reflns_number_total 6243
_reflns_threshold_expression >2sigma(I)
_cod_data_source_file b910228k.txt
_cod_data_source_block '[Mg(TCPBDA)(H2O)2]'
_cod_depositor_comments
;
The following automatic conversions were performed:
'_symmetry_cell_setting' value 'Orthorhombic' changed to 'orthorhombic'
according to '/home/saulius/struct/CIF-dictionaries/cif_core.dic'
dictionary named 'cif_core.dic' version 2.4.1 from 2010-06-29.

Automatic conversion script
Id: cif_fix_enum 1527 2010-12-29 10:47:43Z saulius 
;
_cod_original_sg_symbol_H-M Imma
_cod_database_code 7104715

loop_
_symmetry_equiv_pos_as_xyz
'x, y, z'
'-x, -y+1/2, z'
'x, -y, -z'
'-x, y+1/2, -z'
'x+1/2, y+1/2, z+1/2'
'-x+1/2, -y+1, z+1/2'
'x+1/2, -y+1/2, -z+1/2'
'-x+1/2, y+1, -z+1/2'
'-x, -y, -z'
'x, y-1/2, -z'
'-x, y, z'
'x, -y-1/2, z'
'-x+1/2, -y+1/2, -z+1/2'
'x+1/2, y, -z+1/2'
'-x+1/2, y+1/2, z+1/2'
'x+1/2, -y, z+1/2'

loop_
_atom_site_label
_atom_site_type_symbol
_atom_site_fract_x
_atom_site_fract_y
_atom_site_fract_z
_atom_site_U_iso_or_equiv
_atom_site_adp_type
_atom_site_occupancy
_atom_site_symmetry_multiplicity
_atom_site_calc_flag
_atom_site_refinement_flags
_atom_site_disorder_assembly
_atom_site_disorder_group
C5 C 0.28885(19) 0.10066(15) 0.0468(4) 0.0726(16) Uani 1 1 d . . .
C4 C 0.31264(19) 0.06817(14) 0.0656(3) 0.0671(15) Uani 1 1 d . . .
H2 H 0.3014 0.0548 0.1125 0.080 Uiso 1 1 calc R . .
C3 C 0.35343(19) 0.05500(15) 0.0150(4) 0.0761(17) Uani 1 1 d . . .
H3 H 0.3690 0.0327 0.0286 0.091 Uiso 1 1 calc R . .
C2 C 0.3713(2) 0.07368(18) -0.0538(4) 0.0793(17) Uani 1 1 d . . .
C7 C 0.3460(2) 0.10687(16) -0.0737(4) 0.102(2) Uani 1 1 d . . .
H5 H 0.3567 0.1200 -0.1213 0.122 Uiso 1 1 calc R . .
C6 C 0.3052(2) 0.12023(18) -0.0227(4) 0.110(2) Uani 1 1 d . . .
H6 H 0.2890 0.1424 -0.0358 0.131 Uiso 1 1 calc R . .
C1 C 0.4140(2) 0.06179(19) -0.1123(5) 0.091(2) Uani 1 1 d . . .
C8 C 0.2046(2) 0.09049(16) 0.1257(5) 0.0778(17) Uani 1 1 d . . .
C9 C 0.1870(2) 0.06516(18) 0.0692(4) 0.0914(19) Uani 1 1 d . . .
H9 H 0.2010 0.0643 0.0145 0.110 Uiso 1 1 calc R . .
C10 C 0.1475(2) 0.04025(16) 0.0943(4) 0.0876(19) Uani 1 1 d . . .
H10 H 0.1379 0.0212 0.0581 0.105 Uiso 1 1 calc R . .
C11 C 0.12276(19) 0.04383(17) 0.1724(4) 0.0730(16) Uani 1 1 d . . .
C13 C 0.13999(19) 0.07154(16) 0.2265(4) 0.0754(16) Uani 1 1 d . . .
H12 H 0.1241 0.0742 0.2796 0.090 Uiso 1 1 calc R . .
C14 C 0.1802(2) 0.09520(16) 0.2029(4) 0.0866(18) Uani 1 1 d . . .
H13 H 0.1906 0.1140 0.2389 0.104 Uiso 1 1 calc R . .
C12 C 0.0783(2) 0.01977(17) 0.2039(6) 0.087(2) Uani 1 1 d . . .
C15 C 0.2452(2) 0.15275(16) 0.1138(4) 0.0816(18) Uani 1 1 d . . .
C20 C 0.2900(2) 0.17219(16) 0.1317(5) 0.102(2) Uani 1 1 d . . .
H16 H 0.3222 0.1600 0.1372 0.122 Uiso 1 1 calc R . .
C19 C 0.2883(2) 0.20953(19) 0.1419(4) 0.100(2) Uani 1 1 d . . .
H17 H 0.3193 0.2217 0.1575 0.121 Uiso 1 1 calc R . .
C18 C 0.2420(3) 0.22988(15) 0.1297(4) 0.0894(19) Uani 1 1 d . . .
C17 C 0.1973(3) 0.21040(18) 0.1165(5) 0.115(2) Uani 1 1 d . . .
H19 H 0.1650 0.2227 0.1149 0.138 Uiso 1 1 calc R . .
C16 C 0.1974(3) 0.17130(17) 0.1047(5) 0.114(2) Uani 1 1 d . . .
H20 H 0.1662 0.1588 0.0915 0.137 Uiso 1 1 calc R . .
Mg1 Mg 0.5000 0.00513(7) -0.16388(15) 0.0644(8) Uani 1 2 d S . .
N1 N 0.24640(16) 0.11443(12) 0.0984(3) 0.0858(15) Uani 1 1 d . . .
O4 O 0.44049(13) -0.02194(11) -0.2265(3) 0.0779(13) Uani 1 1 d . . .
O3 O 0.06352(17) -0.00272(16) 0.1433(3) 0.1315(19) Uani 1 1 d . . .
O1 O 0.44082(12) 0.03320(11) -0.0910(2) 0.0738(11) Uani 1 1 d . . .
O2 O 0.4209(2) 0.07906(15) -0.1796(4) 0.160(3) Uani 1 1 d . . .
O100 O 0.5000 0.04776(13) -0.2536(3) 0.0773(15) Uani 1 2 d S . .
O101 O 0.5000 -0.03321(12) -0.0653(3) 0.0634(13) Uani 1 2 d S . .

loop_
_atom_site_aniso_label
_atom_site_aniso_U_11
_atom_site_aniso_U_22
_atom_site_aniso_U_33
_atom_site_aniso_U_23
_atom_site_aniso_U_13
_atom_site_aniso_U_12
C5 0.062(3) 0.062(4) 0.094(5) 0.017(4) 0.021(3) 0.009(3)
C4 0.067(3) 0.069(4) 0.065(4) 0.006(3) 0.014(3) 0.004(3)
C3 0.062(3) 0.073(4) 0.093(5) -0.004(4) 0.002(3) 0.003(3)
C2 0.079(4) 0.096(5) 0.063(4) 0.004(4) 0.012(3) 0.014(4)
C7 0.106(4) 0.085(4) 0.115(6) 0.040(4) 0.058(4) 0.033(4)
C6 0.107(5) 0.107(5) 0.114(6) 0.056(5) 0.055(4) 0.053(4)
C1 0.076(4) 0.090(5) 0.106(6) -0.001(4) 0.031(4) 0.023(4)
C8 0.070(4) 0.061(4) 0.103(6) 0.008(4) 0.025(4) -0.015(3)
C9 0.106(5) 0.100(5) 0.069(5) 0.009(4) 0.036(4) -0.007(4)
C10 0.100(4) 0.081(4) 0.082(5) -0.015(4) 0.018(4) -0.019(4)
C11 0.058(3) 0.089(4) 0.072(5) 0.000(4) 0.023(3) -0.006(3)
C13 0.066(3) 0.086(4) 0.075(5) 0.004(4) 0.025(3) -0.011(3)
C14 0.085(4) 0.080(4) 0.095(5) -0.019(4) 0.037(4) -0.009(3)
C12 0.068(4) 0.080(5) 0.113(7) -0.010(5) -0.018(4) -0.009(3)
C15 0.073(4) 0.068(4) 0.103(5) 0.009(4) 0.038(3) 0.019(4)
C20 0.074(4) 0.050(4) 0.181(7) 0.013(4) -0.001(4) -0.008(3)
C19 0.084(4) 0.087(5) 0.130(6) -0.006(4) -0.018(4) -0.009(4)
C18 0.082(4) 0.067(3) 0.119(5) -0.004(3) 0.032(4) -0.017(3)
C17 0.109(5) 0.075(5) 0.162(7) 0.002(5) 0.024(5) 0.022(4)
C16 0.108(5) 0.063(5) 0.172(8) -0.011(4) 0.028(5) -0.010(4)
Mg1 0.0517(13) 0.0856(18) 0.0557(17) -0.0045(14) 0.000 0.000
N1 0.067(3) 0.061(3) 0.131(5) 0.009(3) 0.036(3) 0.008(3)
O4 0.066(2) 0.104(3) 0.063(3) 0.010(2) -0.024(2) -0.0068(19)
O3 0.111(3) 0.177(5) 0.107(4) -0.003(4) 0.026(3) -0.069(3)
O1 0.063(2) 0.096(3) 0.062(3) 0.006(2) 0.0098(17) 0.021(2)
O2 0.156(4) 0.190(6) 0.135(5) 0.091(4) 0.090(4) 0.094(4)
O100 0.082(3) 0.084(3) 0.066(4) 0.017(3) 0.000 0.000
O101 0.067(3) 0.065(3) 0.058(3) 0.003(3) 0.000 0.000

loop_
_atom_type_symbol
_atom_type_description
_atom_type_scat_dispersion_real
_atom_type_scat_dispersion_imag
_atom_type_scat_source
C C 0.0033 0.0016 'International Tables Vol C Tables 4.2.6.8 and 6.1.1.4'
H H 0.0000 0.0000 'International Tables Vol C Tables 4.2.6.8 and 6.1.1.4'
Mg Mg 0.0486 0.0363 'International Tables Vol C Tables 4.2.6.8 and 6.1.1.4'
N N 0.0061 0.0033 'International Tables Vol C Tables 4.2.6.8 and 6.1.1.4'
O O 0.0106 0.0060 'International Tables Vol C Tables 4.2.6.8 and 6.1.1.4'

loop_
_geom_angle_atom_site_label_1
_geom_angle_atom_site_label_2
_geom_angle_atom_site_label_3
_geom_angle
_geom_angle_site_symmetry_1
_geom_angle_site_symmetry_3
_geom_angle_publ_flag
C4 C5 C6 119.8(5) . . ?
C4 C5 N1 120.7(5) . . ?
C6 C5 N1 119.5(5) . . ?
C5 C4 C3 120.3(5) . . ?
C5 C4 H2 119.8 . . ?
C3 C4 H2 119.8 . . ?
C2 C3 C4 121.9(5) . . ?
C2 C3 H3 119.0 . . ?
C4 C3 H3 119.0 . . ?
C3 C2 C7 117.5(5) . . ?
C3 C2 C1 126.0(6) . . ?
C7 C2 C1 116.4(6) . . ?
C6 C7 C2 120.7(5) . . ?
C6 C7 H5 119.7 . . ?
C2 C7 H5 119.7 . . ?
C5 C6 C7 119.8(5) . . ?
C5 C6 H6 120.1 . . ?
C7 C6 H6 120.1 . . ?
O2 C1 O1 124.0(5) . . ?
O2 C1 C2 118.7(6) . . ?
O1 C1 C2 117.3(7) . . ?
C9 C8 C14 121.4(5) . . ?
C9 C8 N1 117.3(6) . . ?
C14 C8 N1 121.0(6) . . ?
C8 C9 C10 119.2(5) . . ?
C8 C9 H9 120.4 . . ?
C10 C9 H9 120.4 . . ?
C11 C10 C9 120.4(5) . . ?
C11 C10 H10 119.8 . . ?
C9 C10 H10 119.8 . . ?
C10 C11 C13 118.1(5) . . ?
C10 C11 C12 124.8(6) . . ?
C13 C11 C12 117.1(6) . . ?
C14 C13 C11 121.3(5) . . ?
C14 C13 H12 119.3 . . ?
C11 C13 H12 119.3 . . ?
C8 C14 C13 119.1(6) . . ?
C8 C14 H13 120.5 . . ?
C13 C14 H13 120.5 . . ?
O4 C12 O3 126.5(6) 6_545 . ?
O4 C12 C11 123.7(7) 6_545 . ?
O3 C12 C11 109.7(7) . . ?
C20 C15 C16 118.9(6) . . ?
C20 C15 N1 122.2(5) . . ?
C16 C15 N1 118.8(6) . . ?
C15 C20 C19 121.2(6) . . ?
C15 C20 H16 119.4 . . ?
C19 C20 H16 119.4 . . ?
C20 C19 C18 122.6(6) . . ?
C20 C19 H17 118.7 . . ?
C18 C19 H17 118.7 . . ?
C17 C18 C19 115.8(5) . . ?
C17 C18 C18 121.9(4) . 12_565 ?
C19 C18 C18 122.2(4) . 12_565 ?
C18 C17 C16 122.9(6) . . ?
C18 C17 H19 118.6 . . ?
C16 C17 H19 118.6 . . ?
C15 C16 C17 118.2(6) . . ?
C15 C16 H20 120.9 . . ?
C17 C16 H20 120.9 . . ?
O4 Mg1 O4 94.0(2) . 11_655 y
O4 Mg1 O101 91.81(17) . . y
O4 Mg1 O101 91.81(17) 11_655 . y
O4 Mg1 O100 92.08(17) . . y
O4 Mg1 O100 92.08(17) 11_655 . y
O101 Mg1 O100 174.3(2) . . y
O4 Mg1 O1 176.26(18) . 11_655 y
O4 Mg1 O1 88.89(14) 11_655 11_655 y
O101 Mg1 O1 85.71(15) . 11_655 y
O100 Mg1 O1 90.19(16) . 11_655 y
O4 Mg1 O1 88.89(14) . . y
O4 Mg1 O1 176.25(18) 11_655 . y
O101 Mg1 O1 85.71(15) . . y
O100 Mg1 O1 90.19(16) . . y
O1 Mg1 O1 88.1(2) 11_655 . y
C15 N1 C5 117.2(4) . . ?
C15 N1 C8 122.4(4) . . ?
C5 N1 C8 120.1(5) . . ?
C12 O4 Mg1 134.2(4) 6_544 . ?
C1 O1 Mg1 127.9(4) . . ?
C1 O2 O100 105.5(4) . . ?
Mg1 O100 O2 91.52(18) . . ?

loop_
_geom_bond_atom_site_label_1
_geom_bond_atom_site_label_2
_geom_bond_distance
_geom_bond_site_symmetry_2
_geom_bond_publ_flag
C5 C4 1.363(6) . ?
C5 C6 1.370(7) . ?
C5 N1 1.433(6) . ?
C4 C3 1.385(6) . ?
C4 H2 0.9300 . ?
C3 C2 1.358(7) . ?
C3 H3 0.9300 . ?
C2 C7 1.407(7) . ?
C2 C1 1.478(8) . ?
C7 C6 1.392(7) . ?
C7 H5 0.9300 . ?
C6 H6 0.9300 . ?
C1 O2 1.246(7) . ?
C1 O1 1.289(7) . ?
C8 C9 1.358(7) . ?
C8 C14 1.371(7) . ?
C8 N1 1.435(6) . ?
C9 C10 1.406(7) . ?
C9 H9 0.9300 . ?
C10 C11 1.383(7) . ?
C10 H10 0.9300 . ?
C11 C13 1.393(7) . ?
C11 C12 1.507(8) . ?
C13 C14 1.383(7) . ?
C13 H12 0.9300 . ?
C14 H13 0.9300 . ?
C12 O4 1.196(8) 6_545 ?
C12 O3 1.312(7) . ?
C15 C20 1.361(7) . ?
C15 C16 1.389(8) . ?
C15 N1 1.423(7) . ?
C20 C19 1.376(7) . ?
C20 H16 0.9300 . ?
C19 C18 1.396(7) . ?
C19 H17 0.9300 . ?
C18 C17 1.348(8) . ?
C18 C18 1.472(11) 12_565 ?
C17 C16 1.443(8) . ?
C17 H19 0.9300 . ?
C16 H20 0.9300 . ?
Mg1 O4 2.047(4) . y
Mg1 O4 2.047(4) 11_655 y
Mg1 O101 2.091(5) . y
Mg1 O100 2.104(5) . y
Mg1 O1 2.141(4) 11_655 y
Mg1 O1 2.141(4) . y
O4 C12 1.196(8) 6_544 ?
O2 O100 2.574(5) . ?

loop_
_platon_squeeze_void_nr
_platon_squeeze_void_average_x
_platon_squeeze_void_average_y
_platon_squeeze_void_average_z
_platon_squeeze_void_volume
_platon_squeeze_void_count_electrons
_platon_squeeze_void_content
1 -0.007 -0.001 -0.007 8905 1706 ' '
